data_4347723
loop_
_publ_author_name
'Al-Balushi, Rayya A'
'Haque, Ashanul'
'Jayapal, Maharaja'
'Al-Suti, Mohammed K'
'Husband, John'
'Khan, Muhammad S.'
'Koentjoro, Olivia F.'
'Molloy, Kieran C.'
'Skelton, Jonathan M.'
'Raithby, Paul R.'

_publ_section_title
;
 Experimental and Theoretical Investigation for the Level of Conjugation
 in Carbazole-Based Precursors and Their Mono-, Di-, and Polynuclear
 Pt(II) Complexes.
;
_journal_issue 13
_journal_name_full 'Inorganic chemistry'
_journal_page_first 6465
_journal_page_last 6480
_journal_paper_doi 10.1021/acs.inorgchem.6b00523
_journal_volume 55
_journal_year 2016
_chemical_formula_moiety 'C52 H77 N P4 Pt2, C H4 O'
_chemical_formula_sum 'C53 H81 N O P4 Pt2'
_chemical_formula_weight 1262.24
_chemical_name_common h04prr13
_space_group_crystal_system monoclinic
_space_group_IT_number 14
_space_group_name_Hall '-P 2yn'
_space_group_name_H-M_alt 'P 1 21/n 1'
_atom_sites_solution_hydrogens geom
_audit_creation_method SHELXL-2013
_cell_angle_alpha 90
_cell_angle_beta 92.0580(10)
_cell_angle_gamma 90
_cell_formula_units_Z 4
_cell_length_a 21.0064(3)
_cell_length_b 8.32680(10)
_cell_length_c 30.8889(4)
_cell_measurement_reflns_used 11727
_cell_measurement_temperature 150(2)
_cell_measurement_theta_max 26.373
_cell_measurement_theta_min 2.91
_cell_volume 5399.48(12)
_computing_cell_refinement 'HKL Scalepack (Otwinowski & Minor 1997)'
_computing_data_collection 'Collect (Nonius BV, 1997-2000)'
_computing_data_reduction 'HKL Denzo and Scalepack (Otwinowski & Minor 1997)'
_computing_molecular_graphics 'ORTEP3 for Windows (Farrugia, 1997)'
_computing_publication_material 'WinGX publication routines (Farrugia, 1999)'
_computing_structure_refinement 'SHELXL-2013 (Sheldrick, 2013)'
_computing_structure_solution 'SHELXS-97 (Sheldrick, 1990)'
_diffrn_ambient_temperature 150(2)
_diffrn_measured_fraction_theta_full 0.996
_diffrn_measured_fraction_theta_max 0.996
_diffrn_measurement_device_type 'Enraf Nonius Kappa CCD'
_diffrn_measurement_method 'omega and phi scans'
_diffrn_radiation_type MoK\a
_diffrn_radiation_wavelength 0.71069
_diffrn_reflns_av_R_equivalents 0.0586
_diffrn_reflns_av_unetI/netI 0.0758
_diffrn_reflns_Laue_measured_fraction_full 0.996
_diffrn_reflns_Laue_measured_fraction_max 0.996
_diffrn_reflns_limit_h_max 25
_diffrn_reflns_limit_h_min -25
_diffrn_reflns_limit_k_max 10
_diffrn_reflns_limit_k_min -9
_diffrn_reflns_limit_l_max 37
_diffrn_reflns_limit_l_min -37
_diffrn_reflns_number 18102
_diffrn_reflns_point_group_measured_fraction_full 0.996
_diffrn_reflns_point_group_measured_fraction_max 0.996
_diffrn_reflns_theta_full 25.240
_diffrn_reflns_theta_max 25.348
_diffrn_reflns_theta_min 3.579
_diffrn_source 'fine-focus sealed tube'
_exptl_absorpt_coefficient_mu 5.330
_exptl_absorpt_correction_T_max 0.7764
_exptl_absorpt_correction_T_min 0.2977
_exptl_absorpt_correction_type multi-scan
_exptl_absorpt_process_details 'Semi empirical (Blessing, 1995)'
_exptl_crystal_colour colourless
_exptl_crystal_density_diffrn 1.553
_exptl_crystal_density_method 'not measured'
_exptl_crystal_description plate
_exptl_crystal_F_000 2520
_exptl_crystal_size_max 0.300
_exptl_crystal_size_mid 0.300
_exptl_crystal_size_min 0.050
_refine_diff_density_max 1.298
_refine_diff_density_min -0.954
_refine_diff_density_rms 0.149
_refine_ls_extinction_method none
_refine_ls_goodness_of_fit_ref 1.052
_refine_ls_hydrogen_treatment constr
_refine_ls_matrix_type full
_refine_ls_number_parameters 628
_refine_ls_number_reflns 9838
_refine_ls_number_restraints 533
_refine_ls_restrained_S_all 1.133
_refine_ls_R_factor_all 0.0883
_refine_ls_R_factor_gt 0.0529
_refine_ls_shift/su_max 0.001
_refine_ls_shift/su_mean 0.000
_refine_ls_structure_factor_coef Fsqd
_refine_ls_weighting_details 'w=1/[\s^2^(Fo^2^)+(0.0412P)^2^+35.2938P] where P=(Fo^2^+2Fc^2^)/3'
_refine_ls_weighting_scheme calc
_refine_ls_wR_factor_gt 0.1086
_refine_ls_wR_factor_ref 0.1189
_reflns_Friedel_coverage 0.000
_reflns_number_gt 6979
_reflns_number_total 9838
_reflns_threshold_expression 'I > 2\s(I)'
_cod_data_source_file ic6b00523_si_001.cif
_cod_data_source_block shelx
_cod_original_sg_symbol_H-M 'P 21/n'
_cod_database_code 4347723
_shelx_space_group_comment
;
The symmetry employed for this shelxl refinement is uniquely defined
by the following loop, which should always be used as a source of
symmetry information in preference to the above space-group names.
They are only intended as comments.
;
_shelx_estimated_absorpt_t_min 0.298
_shelx_estimated_absorpt_t_max 0.776
_shelxl_version_number 2013-4

loop_
_space_group_symop_operation_xyz
'x, y, z'
'-x+1/2, y+1/2, -z+1/2'
'-x, -y, -z'
'x-1/2, -y-1/2, z-1/2'

loop_
_atom_site_label
_atom_site_type_symbol
_atom_site_fract_x
_atom_site_fract_y
_atom_site_fract_z
_atom_site_U_iso_or_equiv
_atom_site_adp_type
_atom_site_occupancy
_atom_site_site_symmetry_order
_atom_site_calc_flag
_atom_site_refinement_flags_posn
_atom_site_refinement_flags_adp
_atom_site_refinement_flags_occupancy
_atom_site_disorder_assembly
_atom_site_disorder_group
Pt1 Pt 0.19438(2) 0.54233(4) 0.42089(2) 0.03461(11) Uani 1 1 d . . . . .
Pt2 Pt 0.06609(2) -0.59953(4) 0.82365(2) 0.03697(12) Uani 1 1 d . . . . .
P1 P 0.28039(12) 0.6632(3) 0.45517(9) 0.0503(7) Uani 1 1 d D . . . .
P2 P 0.11251(15) 0.4146(4) 0.38492(9) 0.0594(8) Uani 1 1 d D . . . .
P3 P -0.04079(13) -0.5808(3) 0.80863(8) 0.0464(7) Uani 1 1 d D . . . .
P4 P 0.17319(14) -0.5966(4) 0.84040(10) 0.0687(10) Uani 1 1 d D . . . .
N N 0.1079(4) -0.0845(9) 0.6014(2) 0.0379(19) Uani 1 1 d . . . . .
H1 H 0.1054 -0.1630 0.5823 0.045 Uiso 1 1 calc R U . . .
C7B C 0.0634(10) 0.269(3) 0.4126(8) 0.060(5) Uani 0.4 1 d D U P A 2
H7B1 H 0.0458 0.3161 0.4391 0.072 Uiso 0.4 1 calc R U P A 2
H7B2 H 0.0278 0.2314 0.3934 0.072 Uiso 0.4 1 calc R U P A 2
C8B C 0.1091(13) 0.129(3) 0.4243(9) 0.061(5) Uani 0.4 1 d D U P A 2
H8B1 H 0.1313 0.0962 0.3984 0.092 Uiso 0.4 1 calc R U P A 2
H8B2 H 0.0847 0.0387 0.4352 0.092 Uiso 0.4 1 calc R U P A 2
H8B3 H 0.1403 0.1649 0.4466 0.092 Uiso 0.4 1 calc R U P A 2
C9 C 0.1364(7) 0.3120(17) 0.3357(3) 0.094(4) Uani 1 1 d D U . . .
H9A H 0.1499 0.3951 0.3150 0.113 Uiso 1 1 calc R U . . .
H9B H 0.1744 0.2461 0.3433 0.113 Uiso 1 1 calc R U . . .
C10 C 0.0903(7) 0.2080(19) 0.3127(5) 0.099(5) Uani 1 1 d . U . . .
H10A H 0.0869 0.1060 0.3282 0.148 Uiso 1 1 calc R U . . .
H10B H 0.1045 0.1876 0.2833 0.148 Uiso 1 1 calc R U . . .
H10C H 0.0486 0.2609 0.3111 0.148 Uiso 1 1 calc R U . . .
C13 C 0.2226(5) 0.6327(11) 0.3624(3) 0.042(2) Uani 1 1 d . . . . .
C14 C 0.2680(5) 0.5544(13) 0.3379(3) 0.054(3) Uani 1 1 d . . . . .
H14 H 0.2879 0.4593 0.3487 0.065 Uiso 1 1 calc R U . . .
C15 C 0.2844(5) 0.6164(16) 0.2967(4) 0.064(4) Uani 1 1 d . . . . .
H15 H 0.3148 0.5606 0.2803 0.077 Uiso 1 1 calc R U . . .
C16 C 0.2581(6) 0.7524(17) 0.2804(4) 0.064(3) Uani 1 1 d . . . . .
H16 H 0.2704 0.7925 0.2532 0.076 Uiso 1 1 calc R U . . .
C17 C 0.2134(6) 0.8322(15) 0.3036(3) 0.059(3) Uani 1 1 d . . . . .
H17 H 0.1941 0.9274 0.2923 0.071 Uiso 1 1 calc R U . . .
C18 C 0.1963(5) 0.7719(13) 0.3440(3) 0.048(3) Uani 1 1 d . . . . .
H18 H 0.1653 0.8288 0.3596 0.058 Uiso 1 1 calc R U . . .
C19 C 0.1675(4) 0.4520(11) 0.4776(3) 0.041(2) Uani 1 1 d . . . . .
C20 C 0.1553(4) 0.3915(11) 0.5120(3) 0.039(2) Uani 1 1 d . . . . .
C21 C 0.1418(4) 0.3104(11) 0.5527(3) 0.036(2) Uani 1 1 d . . . . .
C22 C 0.1442(5) 0.3975(12) 0.5914(3) 0.055(3) Uani 1 1 d . . . . .
H22 H 0.1538 0.5090 0.5907 0.066 Uiso 1 1 calc R U . . .
C23 C 0.1331(5) 0.3248(12) 0.6304(3) 0.051(3) Uani 1 1 d . . . . .
H23 H 0.1343 0.3862 0.6563 0.061 Uiso 1 1 calc R U . . .
C24 C 0.1200(4) 0.1626(11) 0.6318(3) 0.035(2) Uani 1 1 d . . . . .
C25 C 0.1189(4) 0.0759(10) 0.5923(3) 0.030(2) Uani 1 1 d . . . . .
C26 C 0.1294(4) 0.1467(11) 0.5527(3) 0.035(2) Uani 1 1 d . . . . .
H26 H 0.1282 0.0860 0.5267 0.042 Uiso 1 1 calc R U . . .
C27 C 0.1015(4) -0.1003(11) 0.6462(3) 0.035(2) Uani 1 1 d . . . . .
C28 C 0.1078(4) 0.0505(11) 0.6660(3) 0.035(2) Uani 1 1 d . . . . .
C29 C 0.1030(5) 0.0623(13) 0.7109(3) 0.050(3) Uani 1 1 d . . . . .
H29 H 0.1057 0.1638 0.7248 0.060 Uiso 1 1 calc R U . . .
C30 C 0.0943(5) -0.0738(13) 0.7342(3) 0.049(3) Uani 1 1 d . . . . .
H30 H 0.0915 -0.0660 0.7648 0.059 Uiso 1 1 calc R U . . .
C31 C 0.0893(4) -0.2273(13) 0.7144(3) 0.044(3) Uani 1 1 d . . . . .
C32 C 0.0923(4) -0.2407(12) 0.6703(3) 0.044(2) Uani 1 1 d . . . . .
H32 H 0.0883 -0.3422 0.6565 0.053 Uiso 1 1 calc R U . . .
C33 C 0.0826(5) -0.3629(14) 0.7426(4) 0.059(3) Uani 1 1 d . . . . .
C34 C 0.0778(5) -0.4618(15) 0.7710(3) 0.058(3) Uani 1 1 d . . . . .
C35 C 0.0490(2) -0.7156(6) 0.88143(14) 0.0623(19) Uani 0.5 1 d G U P B 1
C36 C 0.0458(2) -0.8793(6) 0.88991(16) 0.0626(19) Uani 0.5 1 d G U P B 1
H36 H 0.0507 -0.9545 0.8672 0.075 Uiso 0.5 1 calc R U P B 1
C37 C 0.0356(2) -0.9329(7) 0.93171(17) 0.0630(19) Uani 0.5 1 d G U P B 1
H37 H 0.0334 -1.0448 0.9375 0.076 Uiso 0.5 1 calc R U P B 1
C38 C 0.0285(3) -0.8228(7) 0.96501(15) 0.063(2) Uani 0.5 1 d G U P B 1
H38 H 0.0214 -0.8594 0.9936 0.076 Uiso 0.5 1 calc R U P B 1
C39 C 0.0316(3) -0.6591(7) 0.95653(14) 0.063(2) Uani 0.5 1 d G U P B 1
H39 H 0.0268 -0.5839 0.9793 0.075 Uiso 0.5 1 calc R U P B 1
C40 C 0.0419(2) -0.6055(6) 0.91474(14) 0.063(2) Uani 0.5 1 d G U P B 1
H40 H 0.0440 -0.4936 0.9089 0.075 Uiso 0.5 1 calc R U P B 1
C45 C -0.0927(2) -0.6564(6) 0.84937(17) 0.055(2) Uani 1 1 d G U . . .
H45A H -0.0845 -0.7726 0.8534 0.066 Uiso 1 1 calc R U . . .
H45B H -0.0819 -0.6022 0.8772 0.066 Uiso 1 1 calc R U . . .
C46 C -0.1666(2) -0.6312(8) 0.8381(2) 0.059(3) Uani 1 1 d G U . . .
H46A H -0.1754 -0.5164 0.8343 0.089 Uiso 1 1 calc R U . . .
H46B H -0.1915 -0.6731 0.8618 0.089 Uiso 1 1 calc R U . . .
H46C H -0.1783 -0.6886 0.8113 0.089 Uiso 1 1 calc R U . . .
C47 C 0.22993(19) -0.5347(7) 0.80025(17) 0.087(3) Uani 1 1 d DG U . . .
H47A H 0.2217 -0.4208 0.7928 0.105 Uiso 1 1 calc R U . . .
H47B H 0.2734 -0.5410 0.8137 0.105 Uiso 1 1 calc R U . . .
C48 C 0.2287(2) -0.6278(6) 0.76033(19) 0.093(4) Uani 1 1 d DG U . . .
H48A H 0.2409 -0.7391 0.7668 0.140 Uiso 1 1 calc R U . . .
H48B H 0.2587 -0.5814 0.7402 0.140 Uiso 1 1 calc R U . . .
H48C H 0.1856 -0.6257 0.7471 0.140 Uiso 1 1 calc R U . . .
C49 C 0.2107(2) -0.7695(8) 0.8684(2) 0.190(10) Uani 1 1 d DG U . . .
H49A H 0.2571 -0.7532 0.8732 0.228 Uiso 1 1 calc R U . . .
H49B H 0.1911 -0.7903 0.8966 0.228 Uiso 1 1 calc R U . . .
C50 C 0.1970(3) -0.9012(7) 0.8372(2) 0.194(10) Uani 1 1 d DG U . . .
H50A H 0.1588 -0.8747 0.8195 0.290 Uiso 1 1 calc R U . . .
H50B H 0.1899 -1.0012 0.8530 0.290 Uiso 1 1 calc R U . . .
H50C H 0.2332 -0.9146 0.8184 0.290 Uiso 1 1 calc R U . . .
C1A C 0.3075(3) 0.8504(7) 0.42811(18) 0.070(3) Uani 0.65 1 d DG U P B 1
H1A1 H 0.3179 0.8239 0.3979 0.084 Uiso 0.65 1 calc R U P B 1
H1A2 H 0.2716 0.9276 0.4268 0.084 Uiso 0.65 1 calc R U P B 1
C2A C 0.3610(3) 0.9270(7) 0.44825(19) 0.072(3) Uani 0.65 1 d DG U P B 1
H2A1 H 0.3713 1.0241 0.4320 0.107 Uiso 0.65 1 calc R U P B 1
H2A2 H 0.3975 0.8537 0.4486 0.107 Uiso 0.65 1 calc R U P B 1
H2A3 H 0.3511 0.9561 0.4780 0.107 Uiso 0.65 1 calc R U P B 1
C3A C 0.2774(3) 0.7022(6) 0.51172(17) 0.066(3) Uani 0.5 1 d DG U P B 1
H3A1 H 0.2647 0.6033 0.5270 0.080 Uiso 0.5 1 calc R U P B 1
H3A2 H 0.3201 0.7343 0.5231 0.080 Uiso 0.5 1 calc R U P B 1
C4A C 0.2288(3) 0.8382(5) 0.52027(19) 0.063(3) Uani 0.5 1 d DG U P B 1
H4A1 H 0.2419 0.9365 0.5056 0.095 Uiso 0.5 1 calc R U P B 1
H4A2 H 0.2274 0.8581 0.5515 0.095 Uiso 0.5 1 calc R U P B 1
H4A3 H 0.1864 0.8058 0.5091 0.095 Uiso 0.5 1 calc R U P B 1
C5A C 0.3531(3) 0.5394(7) 0.44606(17) 0.070(2) Uani 0.6 1 d DG U P B 1
H5A1 H 0.3606 0.5337 0.4146 0.084 Uiso 0.6 1 calc R U P B 1
H5A2 H 0.3906 0.5912 0.4605 0.084 Uiso 0.6 1 calc R U P B 1
C6A C 0.3451(3) 0.3612(7) 0.46483(16) 0.077(3) Uani 0.6 1 d DG U P B 1
H6A1 H 0.3389 0.3666 0.4961 0.115 Uiso 0.6 1 calc R U P B 1
H6A2 H 0.3834 0.2984 0.4594 0.115 Uiso 0.6 1 calc R U P B 1
H6A3 H 0.3080 0.3098 0.4505 0.115 Uiso 0.6 1 calc R U P B 1
C7C C 0.0985(4) 0.2253(9) 0.41817(14) 0.060(5) Uani 0.3 1 d DG U P A 3
H7C1 H 0.0837 0.2572 0.4470 0.072 Uiso 0.3 1 calc R U P B 3
H7C2 H 0.0641 0.1617 0.4037 0.072 Uiso 0.3 1 calc R U P B 3
C8C C 0.1621(4) 0.1108(7) 0.42485(13) 0.060(6) Uani 0.3 1 d DG U P A 3
H8C1 H 0.1545 0.0074 0.4104 0.091 Uiso 0.3 1 calc R U P B 3
H8C2 H 0.1709 0.0928 0.4558 0.091 Uiso 0.3 1 calc R U P B 3
H8C3 H 0.1987 0.1639 0.4123 0.091 Uiso 0.3 1 calc R U P B 3
C35A C 0.0456(2) -0.7443(6) 0.87567(14) 0.0625(19) Uani 0.5 1 d G U P B 3
C36A C 0.0417(3) -0.9088(6) 0.86841(15) 0.063(2) Uani 0.5 1 d G U P B 3
H36A H 0.0515 -0.9515 0.8409 0.075 Uiso 0.5 1 calc R U P B 3
C37A C 0.0235(3) -1.0108(6) 0.90138(16) 0.063(2) Uani 0.5 1 d G U P B 3
H37A H 0.0209 -1.1233 0.8964 0.076 Uiso 0.5 1 calc R U P B 3
C38A C 0.0092(3) -0.9483(7) 0.94160(15) 0.063(2) Uani 0.5 1 d G U P B 3
H38A H -0.0032 -1.0180 0.9641 0.076 Uiso 0.5 1 calc R U P B 3
C39A C 0.0131(3) -0.7838(7) 0.94886(14) 0.0631(19) Uani 0.5 1 d G U P B 3
H39A H 0.0033 -0.7411 0.9764 0.076 Uiso 0.5 1 calc R U P B 3
C40A C 0.0313(3) -0.6818(6) 0.91590(14) 0.0627(19) Uani 0.5 1 d G U P B 3
H40A H 0.0339 -0.5694 0.9209 0.075 Uiso 0.5 1 calc R U P B 3
C41A C -0.0630(2) -0.3590(6) 0.79978(16) 0.088(5) Uani 0.8 1 d DG U P B 1
H41A H -0.0417 -0.3167 0.7741 0.105 Uiso 0.8 1 calc R U P B 1
H41B H -0.1096 -0.3486 0.7946 0.105 Uiso 0.8 1 calc R U P B 1
C42A C -0.0411(3) -0.2596(6) 0.84174(16) 0.127(8) Uani 0.8 1 d DG U P B 1
H42A H -0.0653 -0.2953 0.8665 0.191 Uiso 0.8 1 calc R U P B 1
H42B H -0.0489 -0.1450 0.8366 0.191 Uiso 0.8 1 calc R U P B 1
H42C H 0.0045 -0.2772 0.8479 0.191 Uiso 0.8 1 calc R U P B 1
C43A C -0.0728(2) -0.6401(6) 0.75508(16) 0.073(4) Uani 0.6 1 d G U P B 1
H43A H -0.1192 -0.6188 0.7524 0.087 Uiso 0.6 1 calc R U P B 1
H43B H -0.0514 -0.5807 0.7320 0.087 Uiso 0.6 1 calc R U P B 1
C44A C -0.0597(3) -0.8147(6) 0.75205(16) 0.072(4) Uani 0.6 1 d G U P B 1
H44A H -0.0177 -0.8379 0.7654 0.109 Uiso 0.6 1 calc R U P B 1
H44B H -0.0605 -0.8470 0.7215 0.109 Uiso 0.6 1 calc R U P B 1
H44C H -0.0923 -0.8745 0.7673 0.109 Uiso 0.6 1 calc R U P B 1
C51A C 0.1986(3) -0.4320(7) 0.87848(14) 0.120(6) Uani 0.7 1 d DG U P B 1
H51A H 0.1831 -0.4583 0.9075 0.144 Uiso 0.7 1 calc R U P B 1
H51B H 0.2457 -0.4307 0.8807 0.144 Uiso 0.7 1 calc R U P B 1
C52A C 0.1794(3) -0.2912(7) 0.86847(13) 0.121(6) Uani 0.7 1 d DG U P B 1
H52A H 0.1690 -0.2864 0.8373 0.181 Uiso 0.7 1 calc R U P B 1
H52B H 0.2131 -0.2134 0.8758 0.181 Uiso 0.7 1 calc R U P B 1
H52C H 0.1414 -0.2655 0.8846 0.181 Uiso 0.7 1 calc R U P B 1
C1B C 0.3467(3) 0.7151(8) 0.4235(2) 0.070(2) Uani 0.35 1 d DG U P B 2
H1B1 H 0.3721 0.6187 0.4168 0.084 Uiso 0.35 1 calc R U P B 2
H1B2 H 0.3323 0.7668 0.3960 0.084 Uiso 0.35 1 calc R U P B 2
C2B C 0.3904(3) 0.8460(9) 0.4552(2) 0.069(3) Uani 0.35 1 d DG U P B 2
H2B1 H 0.4123 0.7870 0.4788 0.103 Uiso 0.35 1 calc R U P B 2
H2B2 H 0.3620 0.9264 0.4673 0.103 Uiso 0.35 1 calc R U P B 2
H2B3 H 0.4219 0.8997 0.4375 0.103 Uiso 0.35 1 calc R U P B 2
C3B C 0.2538(3) 0.8593(7) 0.4858(2) 0.067(3) Uani 0.5 1 d DG U P B 2
H3B1 H 0.2208 0.8331 0.5068 0.081 Uiso 0.5 1 calc R U P B 2
H3B2 H 0.2906 0.9082 0.5018 0.081 Uiso 0.5 1 calc R U P B 2
C4B C 0.2278(3) 0.9718(7) 0.4522(2) 0.070(4) Uani 0.5 1 d DG U P B 2
H4B1 H 0.2575 0.9790 0.4285 0.105 Uiso 0.5 1 calc R U P B 2
H4B2 H 0.2224 1.0783 0.4651 0.105 Uiso 0.5 1 calc R U P B 2
H4B3 H 0.1866 0.9322 0.4410 0.105 Uiso 0.5 1 calc R U P B 2
C5B C 0.3136(2) 0.5390(7) 0.50324(18) 0.069(2) Uani 0.4 1 d DG U P B 2
H5B1 H 0.3498 0.5954 0.5180 0.083 Uiso 0.4 1 calc R U P B 2
H5B2 H 0.2802 0.5203 0.5245 0.083 Uiso 0.4 1 calc R U P B 2
C6B C 0.3383(2) 0.3608(8) 0.48188(18) 0.073(3) Uani 0.4 1 d DG U P B 2
H6B1 H 0.3030 0.2836 0.4816 0.109 Uiso 0.4 1 calc R U P B 2
H6B2 H 0.3741 0.3185 0.4996 0.109 Uiso 0.4 1 calc R U P B 2
H6B3 H 0.3518 0.3783 0.4522 0.109 Uiso 0.4 1 calc R U P B 2
C7A C 0.0411(3) 0.3207(8) 0.40942(17) 0.060(5) Uani 0.3 1 d DG U P A 1
H7A1 H 0.0254 0.3887 0.4331 0.072 Uiso 0.3 1 calc R U P B 1
H7A2 H 0.0064 0.3064 0.3873 0.072 Uiso 0.3 1 calc R U P B 1
C8A C 0.0640(3) 0.1554(8) 0.42733(15) 0.060(5) Uani 0.3 1 d DG U P A 1
H8A1 H 0.0740 0.0846 0.4031 0.090 Uiso 0.3 1 calc R U P B 1
H8A2 H 0.0303 0.1069 0.4441 0.090 Uiso 0.3 1 calc R U P B 1
H8A3 H 0.1022 0.1704 0.4460 0.090 Uiso 0.3 1 calc R U P B 1
C43B C -0.0612(2) -0.7225(6) 0.76523(16) 0.072(4) Uani 0.4 1 d G U P B 2
H43C H -0.1047 -0.6978 0.7538 0.087 Uiso 0.4 1 calc R U P B 2
H43D H -0.0317 -0.7053 0.7414 0.087 Uiso 0.4 1 calc R U P B 2
C44B C -0.0586(3) -0.9082(6) 0.77866(16) 0.071(5) Uani 0.4 1 d G U P B 2
H44D H -0.0171 -0.9322 0.7928 0.107 Uiso 0.4 1 calc R U P B 2
H44E H -0.0645 -0.9750 0.7527 0.107 Uiso 0.4 1 calc R U P B 2
H44F H -0.0925 -0.9312 0.7987 0.107 Uiso 0.4 1 calc R U P B 2
C51B C 0.1794(3) -0.5601(7) 0.89932(14) 0.120(7) Uani 0.3 1 d DG U P B 2
H51C H 0.1428 -0.6038 0.9148 0.144 Uiso 0.3 1 calc R U P B 2
H51D H 0.2199 -0.5998 0.9127 0.144 Uiso 0.3 1 calc R U P B 2
C52B C 0.1775(3) -0.3834(7) 0.89542(13) 0.120(7) Uani 0.3 1 d DG U P B 2
H52D H 0.2208 -0.3404 0.8989 0.180 Uiso 0.3 1 calc R U P B 2
H52E H 0.1510 -0.3388 0.9179 0.180 Uiso 0.3 1 calc R U P B 2
H52F H 0.1595 -0.3537 0.8668 0.180 Uiso 0.3 1 calc R U P B 2
C12A C 0.0378(3) 0.6925(9) 0.3749(2) 0.048(6) Uani 0.4 1 d DG U P A 1
H12A H 0.0274 0.6556 0.4039 0.072 Uiso 0.4 1 calc R U P B 1
H12B H 0.0001 0.7416 0.3608 0.072 Uiso 0.4 1 calc R U P B 1
H12C H 0.0722 0.7718 0.3772 0.072 Uiso 0.4 1 calc R U P B 1
C11A C 0.0604(3) 0.5419(9) 0.34659(19) 0.075(9) Uani 0.4 1 d DG U P A 1
H11A H 0.0850 0.5788 0.3217 0.091 Uiso 0.4 1 calc R U P B 1
H11B H 0.0232 0.4795 0.3355 0.091 Uiso 0.4 1 calc R U P B 1
C12B C 0.0343(3) 0.6950(9) 0.4001(2) 0.215(19) Uani 0.6 1 d DG U P A 2
H12D H 0.0018 0.6989 0.4220 0.322 Uiso 0.6 1 calc R U P B 2
H12E H 0.0218 0.7653 0.3758 0.322 Uiso 0.6 1 calc R U P B 2
H12F H 0.0752 0.7311 0.4129 0.322 Uiso 0.6 1 calc R U P B 2
C11B C 0.0414(3) 0.5109(9) 0.38265(19) 0.169(14) Uani 0.6 1 d DG U P A 2
H11C H 0.0261 0.5101 0.3520 0.203 Uiso 0.6 1 calc R U P B 2
H11D H 0.0113 0.4443 0.3988 0.203 Uiso 0.6 1 calc R U P B 2
C42B C -0.0493(2) -0.2671(6) 0.81347(16) 0.009(7) Uani 0.2 1 d DG U P B 2
H42D H -0.0594 -0.2954 0.8432 0.013 Uiso 0.2 1 calc R U P B 2
H42E H -0.0749 -0.1743 0.8040 0.013 Uiso 0.2 1 calc R U P B 2
H42F H -0.0040 -0.2403 0.8123 0.013 Uiso 0.2 1 calc R U P B 2
C41B C -0.0645(2) -0.4113(6) 0.78317(16) 0.016(8) Uani 0.2 1 d DG U P B 2
H41C H -0.0418 -0.3992 0.7558 0.019 Uiso 0.2 1 calc R U P B 2
H41D H -0.1108 -0.4159 0.7761 0.019 Uiso 0.2 1 calc R U P B 2
O1 O 0.0838(5) -0.2892(12) 0.5279(3) 0.100(3) Uani 1 1 d . . . C 2
H10 H 0.0955 -0.3824 0.5215 0.151 Uiso 1 1 calc R U . C 2
C53 C 0.0384(9) -0.237(3) 0.4976(6) 0.157(8) Uani 1 1 d . . . C 2
H53A H 0.0188 -0.1382 0.5078 0.236 Uiso 1 1 calc R U . C 2
H53B H 0.0056 -0.3202 0.4935 0.236 Uiso 1 1 calc R U . C 2
H53C H 0.0586 -0.2169 0.4700 0.236 Uiso 1 1 calc R U . C 2

loop_
_atom_site_aniso_label
_atom_site_aniso_U_11
_atom_site_aniso_U_22
_atom_site_aniso_U_33
_atom_site_aniso_U_23
_atom_site_aniso_U_13
_atom_site_aniso_U_12
Pt1 0.0411(2) 0.0322(2) 0.0311(2) 0.00549(16) 0.00922(16) 0.00216(17)
Pt2 0.0430(2) 0.0344(2) 0.0336(2) 0.01225(16) 0.00251(17) -0.00345(17)
P1 0.0395(15) 0.0534(17) 0.0577(18) 0.0162(14) -0.0037(14) -0.0019(13)
P2 0.070(2) 0.0561(19) 0.0522(18) -0.0054(14) 0.0090(16) -0.0232(16)
P3 0.0430(15) 0.0566(18) 0.0388(14) 0.0107(13) -0.0071(12) -0.0138(13)
P4 0.0443(17) 0.092(3) 0.070(2) 0.0307(19) 0.0044(16) 0.0143(17)
N 0.053(5) 0.032(4) 0.029(4) 0.000(3) 0.006(4) -0.003(4)
C7B 0.066(11) 0.064(12) 0.049(7) 0.023(7) -0.018(9) -0.022(11)
C8B 0.067(11) 0.065(12) 0.050(7) 0.020(8) -0.018(9) -0.021(11)
C9 0.094(4) 0.094(5) 0.094(4) -0.0003(10) 0.0033(10) -0.0005(10)
C10 0.099(5) 0.100(5) 0.098(5) -0.001(2) 0.003(2) -0.001(2)
C13 0.064(7) 0.038(6) 0.026(5) 0.000(4) 0.013(5) -0.003(5)
C14 0.067(7) 0.044(6) 0.052(7) -0.007(5) 0.023(6) -0.009(5)
C15 0.055(7) 0.087(10) 0.053(7) -0.037(7) 0.025(6) -0.029(7)
C16 0.065(8) 0.086(10) 0.040(7) 0.009(7) 0.004(6) -0.028(7)
C17 0.069(8) 0.064(7) 0.044(6) 0.015(6) 0.003(6) -0.026(6)
C18 0.056(7) 0.057(7) 0.032(5) 0.003(5) 0.007(5) -0.010(5)
C19 0.043(6) 0.039(6) 0.041(6) 0.003(5) 0.001(5) 0.009(5)
C20 0.047(6) 0.040(5) 0.029(5) 0.010(4) -0.003(4) 0.003(5)
C21 0.040(6) 0.038(6) 0.031(5) 0.009(4) 0.000(4) 0.000(4)
C22 0.083(8) 0.028(5) 0.053(7) 0.006(5) 0.006(6) -0.003(6)
C23 0.085(8) 0.039(6) 0.029(5) -0.002(5) 0.006(5) -0.001(6)
C24 0.039(5) 0.032(5) 0.034(5) 0.006(4) -0.001(4) 0.000(4)
C25 0.028(5) 0.034(5) 0.030(5) -0.001(4) 0.000(4) 0.002(4)
C26 0.043(6) 0.035(5) 0.028(5) 0.004(4) 0.009(4) 0.001(4)
C27 0.034(5) 0.040(5) 0.031(5) 0.014(4) 0.002(4) 0.002(4)
C28 0.031(5) 0.045(6) 0.029(5) 0.010(4) 0.009(4) -0.004(4)
C29 0.061(7) 0.050(7) 0.039(6) 0.003(5) 0.011(5) 0.001(5)
C30 0.051(6) 0.068(8) 0.027(5) 0.012(5) 0.003(5) 0.000(6)
C31 0.033(5) 0.060(7) 0.038(6) 0.021(5) -0.003(5) -0.006(5)
C32 0.039(6) 0.044(6) 0.049(6) 0.016(5) 0.002(5) 0.002(5)
C33 0.044(6) 0.072(8) 0.063(7) 0.035(6) 0.006(6) -0.003(6)
C34 0.043(6) 0.084(8) 0.047(6) 0.042(6) -0.009(5) -0.008(6)
C35 0.076(4) 0.071(4) 0.041(4) 0.030(3) 0.016(3) 0.014(4)
C36 0.076(4) 0.071(4) 0.041(4) 0.030(3) 0.016(3) 0.014(4)
C37 0.077(4) 0.072(4) 0.042(4) 0.031(3) 0.016(3) 0.014(4)
C38 0.077(4) 0.072(5) 0.041(4) 0.031(3) 0.016(3) 0.013(4)
C39 0.076(4) 0.072(5) 0.041(4) 0.030(4) 0.015(4) 0.014(4)
C40 0.076(4) 0.072(5) 0.041(4) 0.030(3) 0.016(3) 0.014(4)
C45 0.051(5) 0.046(5) 0.068(6) 0.003(5) 0.011(5) 0.000(4)
C46 0.054(5) 0.049(5) 0.075(6) -0.003(5) 0.011(5) -0.008(5)
C47 0.074(7) 0.078(8) 0.111(9) -0.004(6) 0.026(7) -0.009(6)
C48 0.077(7) 0.088(8) 0.117(9) -0.012(7) 0.025(7) -0.004(6)
C49 0.195(15) 0.25(3) 0.125(16) 0.076(15) 0.025(14) -0.021(17)
C50 0.199(15) 0.25(3) 0.132(16) 0.069(15) 0.032(14) -0.018(17)
C1A 0.066(6) 0.088(6) 0.055(5) 0.015(5) -0.006(5) -0.012(5)
C2A 0.068(6) 0.090(7) 0.056(6) 0.016(5) -0.006(5) -0.014(5)
C3A 0.061(5) 0.084(6) 0.053(5) 0.013(5) -0.009(4) -0.010(5)
C4A 0.058(6) 0.080(7) 0.050(6) 0.011(6) -0.010(6) -0.008(6)
C5A 0.064(5) 0.089(6) 0.057(5) 0.016(4) -0.007(4) -0.009(4)
C6A 0.068(6) 0.094(7) 0.067(6) 0.018(6) -0.007(6) -0.003(6)
C7C 0.066(11) 0.063(12) 0.049(7) 0.023(7) -0.019(9) -0.021(11)
C8C 0.067(12) 0.063(12) 0.049(8) 0.021(8) -0.018(10) -0.019(12)
C35A 0.076(4) 0.072(4) 0.041(4) 0.030(3) 0.016(3) 0.014(4)
C36A 0.076(4) 0.071(4) 0.041(4) 0.030(4) 0.016(3) 0.014(4)
C37A 0.077(4) 0.071(5) 0.042(4) 0.030(4) 0.016(4) 0.014(4)
C38A 0.077(4) 0.072(4) 0.042(4) 0.030(3) 0.016(3) 0.014(4)
C39A 0.077(4) 0.072(4) 0.041(4) 0.030(3) 0.015(3) 0.014(4)
C40A 0.076(4) 0.072(4) 0.041(3) 0.030(3) 0.016(3) 0.014(4)
C41A 0.088(5) 0.088(5) 0.088(5) 0.0004(10) 0.0031(10) 0.0002(10)
C42A 0.127(8) 0.126(8) 0.129(8) 0.000(2) 0.005(2) 0.000(2)
C43A 0.075(7) 0.086(12) 0.057(8) -0.012(7) 0.000(6) -0.016(9)
C44A 0.074(7) 0.085(12) 0.058(8) -0.013(7) -0.002(6) -0.017(9)
C51A 0.111(11) 0.125(16) 0.120(13) -0.004(12) -0.042(10) -0.043(12)
C52A 0.113(11) 0.124(16) 0.122(13) -0.005(12) -0.041(10) -0.042(12)
C1B 0.064(5) 0.088(6) 0.056(5) 0.016(5) -0.006(4) -0.011(5)
C2B 0.063(6) 0.088(7) 0.054(6) 0.016(6) -0.007(5) -0.012(6)
C3B 0.062(6) 0.084(6) 0.054(5) 0.011(5) -0.009(5) -0.010(5)
C4B 0.067(8) 0.083(8) 0.060(7) 0.008(7) -0.008(7) -0.007(7)
C5B 0.063(5) 0.088(6) 0.055(5) 0.015(5) -0.008(4) -0.010(4)
C6B 0.065(6) 0.092(6) 0.062(6) 0.018(5) -0.007(5) -0.005(5)
C7A 0.066(11) 0.063(12) 0.049(7) 0.024(8) -0.019(9) -0.021(11)
C8A 0.065(12) 0.063(12) 0.050(7) 0.023(8) -0.019(9) -0.021(11)
C43B 0.074(7) 0.085(12) 0.057(8) -0.013(7) -0.001(6) -0.016(9)
C44B 0.073(8) 0.083(12) 0.057(8) -0.016(8) -0.003(7) -0.016(10)
C51B 0.110(11) 0.125(16) 0.120(14) -0.004(12) -0.042(10) -0.043(12)
C52B 0.111(11) 0.125(16) 0.120(14) -0.003(12) -0.042(10) -0.043(13)
C12A 0.043(8) 0.052(8) 0.050(8) 0.013(6) -0.006(6) -0.003(6)
C11A 0.075(9) 0.075(9) 0.076(9) 0.003(3) 0.002(3) -0.002(3)
C12B 0.21(2) 0.22(2) 0.22(2) 0.004(6) 0.005(6) 0.000(6)
C11B 0.168(14) 0.169(14) 0.169(14) -0.003(3) 0.006(3) 0.000(3)
C42B 0.008(7) 0.009(7) 0.008(7) -0.001(2) -0.001(2) 0.000(2)
C41B 0.016(8) 0.016(8) 0.016(8) 0.0000(10) 0.0005(11) -0.0001(10)
O1 0.139(9) 0.089(7) 0.071(6) -0.025(5) -0.022(6) 0.053(7)
C53 0.18(2) 0.15(2) 0.140(17) 0.026(15) 0.010(16) 0.027(17)

loop_
_atom_type_symbol
_atom_type_description
_atom_type_scat_dispersion_real
_atom_type_scat_dispersion_imag
_atom_type_scat_source
Pt Pt -1.7033 8.3905 'International Tables Vol C Tables 4.2.6.8 and 6.1.1.4'
P P 0.1023 0.0942 'International Tables Vol C Tables 4.2.6.8 and 6.1.1.4'
C C 0.0033 0.0016 'International Tables Vol C Tables 4.2.6.8 and 6.1.1.4'
N N 0.0061 0.0033 'International Tables Vol C Tables 4.2.6.8 and 6.1.1.4'
H H 0.0000 0.0000 'International Tables Vol C Tables 4.2.6.8 and 6.1.1.4'
O O 0.0106 0.0060 'International Tables Vol C Tables 4.2.6.8 and 6.1.1.4'

loop_
_geom_angle_atom_site_label_1
_geom_angle_atom_site_label_2
_geom_angle_atom_site_label_3
_geom_angle
C19 Pt1 C13 179.3(4)
C19 Pt1 P2 91.1(3)
C13 Pt1 P2 88.8(3)
C19 Pt1 P1 90.2(3)
C13 Pt1 P1 89.9(3)
P2 Pt1 P1 177.08(11)
C34 Pt2 C35A 174.7(3)
C34 Pt2 C35 172.7(4)
C34 Pt2 P3 86.8(3)
C35A Pt2 P3 88.10(15)
C35 Pt2 P3 90.41(14)
C34 Pt2 P4 91.7(3)
C35A Pt2 P4 93.51(16)
C35 Pt2 P4 90.56(15)
P3 Pt2 P4 175.28(12)
C3A P1 C1A 108.0(3)
C3A P1 C5A 107.8(3)
C1A P1 C5A 97.4(2)
C1B P1 C5B 106.6(3)
C1B P1 C3B 107.6(3)
C5B P1 C3B 100.1(3)
C3A P1 Pt1 118.5(2)
C1B P1 Pt1 118.1(3)
C1A P1 Pt1 114.1(2)
C5A P1 Pt1 108.8(2)
C5B P1 Pt1 112.26(19)
C3B P1 Pt1 110.6(2)
C11B P2 C7B 79.8(8)
C11B P2 C9 117.0(5)
C7B P2 C9 104.8(10)
C9 P2 C7A 112.8(5)
C9 P2 C11A 84.9(5)
C7A P2 C11A 91.9(2)
C9 P2 C7C 96.5(6)
C11B P2 Pt1 116.6(3)
C7B P2 Pt1 120.7(8)
C9 P2 Pt1 113.5(5)
C7A P2 Pt1 126.8(2)
C11A P2 Pt1 116.8(3)
C7C P2 Pt1 104.5(2)
C41B P3 C45 116.2(3)
C41B P3 C43B 98.1(3)
C45 P3 C43B 98.9(3)
C45 P3 C43A 108.9(3)
C45 P3 C41A 106.5(2)
C43A P3 C41A 92.9(2)
C41B P3 Pt2 115.1(2)
C45 P3 Pt2 116.7(2)
C43B P3 Pt2 108.0(2)
C43A P3 Pt2 119.5(2)
C41A P3 Pt2 109.10(19)
C47 P4 C49 105.1(3)
C47 P4 C51B 126.8(3)
C49 P4 C51B 69.6(3)
C47 P4 C51A 92.4(3)
C49 P4 C51A 99.8(3)
C47 P4 Pt2 120.6(2)
C49 P4 Pt2 119.9(2)
C51B P4 Pt2 105.0(2)
C51A P4 Pt2 113.9(2)
C25 N C27 108.2(7)
C8B C7B P2 104.7(15)
C10 C9 P2 118.9(10)
C18 C13 C14 115.7(9)
C18 C13 Pt1 122.5(7)
C14 C13 Pt1 121.8(7)
C13 C14 C15 120.4(11)
C16 C15 C14 121.8(11)
C15 C16 C17 119.4(11)
C16 C17 C18 119.4(11)
C13 C18 C17 123.3(10)
C20 C19 Pt1 175.3(8)
C19 C20 C21 177.1(10)
C26 C21 C22 120.8(8)
C26 C21 C20 119.7(8)
C22 C21 C20 119.5(9)
C23 C22 C21 121.2(9)
C22 C23 C24 120.0(9)
C23 C24 C25 117.9(8)
C23 C24 C28 134.4(9)
C25 C24 C28 107.6(8)
C26 C25 N 128.6(8)
C26 C25 C24 123.1(8)
N C25 C24 108.3(7)
C25 C26 C21 117.1(8)
C28 C27 N 109.6(7)
C28 C27 C32 121.9(8)
N C27 C32 128.5(9)
C29 C28 C27 119.1(8)
C29 C28 C24 134.7(9)
C27 C28 C24 106.2(7)
C30 C29 C28 118.9(10)
C29 C30 C31 122.0(9)
C32 C31 C30 119.8(9)
C32 C31 C33 123.2(11)
C30 C31 C33 116.9(9)
C31 C32 C27 118.1(10)
C34 C33 C31 171.0(13)
C33 C34 Pt2 171.6(12)
C36 C35 C40 120.0
C36 C35 Pt2 129.10(14)
C40 C35 Pt2 110.88(14)
C37 C36 C35 120.0
C36 C37 C38 120.0
C39 C38 C37 120.0
C38 C39 C40 120.0
C39 C40 C35 120.0
C46 C45 P3 114.18(16)
C48 C47 P4 115.6(2)
C50 C49 P4 101.7(2)
C2A C1A P1 115.4(2)
C4A C3A P1 110.27(19)
C6A C5A P1 110.96(13)
C8C C7C P2 113.9(3)
C36A C35A C40A 120.0
C36A C35A Pt2 117.52(13)
C40A C35A Pt2 122.31(13)
C35A C36A C37A 120.0
C36A C37A C38A 120.0
C39A C38A C37A 120.0
C38A C39A C40A 120.0
C39A C40A C35A 120.0
C42A C41A P3 108.80(17)
C44A C43A P3 104.98(15)
C52A C51A P4 116.18(15)
C2B C1B P1 104.8(2)
C4B C3B P1 106.77(15)
C6B C5B P1 106.0(2)
C8A C7A P2 105.77(18)
C44B C43B P3 115.42(13)
C52B C51B P4 94.76(18)
C12A C11A P2 105.6(2)
C12B C11B P2 121.4(3)
C42B C41B P3 108.5(2)

loop_
_geom_bond_atom_site_label_1
_geom_bond_atom_site_label_2
_geom_bond_distance
Pt1 C19 2.007(9)
Pt1 C13 2.064(9)
Pt1 P2 2.277(3)
Pt1 P1 2.294(3)
Pt2 C34 2.013(9)
Pt2 C35A 2.067(4)
Pt2 C35 2.072(3)
Pt2 P3 2.282(3)
Pt2 P4 2.291(3)
P1 C3A 1.780(6)
P1 C1B 1.783(5)
P1 C1A 1.867(4)
P1 C5A 1.873(6)
P1 C5B 1.920(5)
P1 C3B 1.978(7)
P2 C11B 1.695(6)
P2 C7B 1.826(10)
P2 C9 1.831(8)
P2 C7A 1.875(5)
P2 C11A 1.905(5)
P2 C7C 1.910(5)
P3 C41B 1.682(4)
P3 C45 1.808(4)
P3 C43B 1.826(6)
P3 C43A 1.831(6)
P3 C41A 1.922(5)
P4 C47 1.825(5)
P4 C49 1.842(5)
P4 C51B 1.845(5)
P4 C51A 1.871(6)
N C25 1.386(11)
N C27 1.402(11)
C7B C8B 1.54(2)
C9 C10 1.463(17)
C13 C18 1.397(13)
C13 C14 1.400(13)
C14 C15 1.426(15)
C15 C16 1.349(17)
C16 C17 1.372(16)
C17 C18 1.404(13)
C19 C20 1.212(12)
C20 C21 1.464(12)
C21 C26 1.388(12)
C21 C22 1.396(13)
C22 C23 1.377(13)
C23 C24 1.379(13)
C24 C25 1.418(12)
C24 C28 1.439(12)
C25 C26 1.382(11)
C27 C28 1.400(13)
C27 C32 1.403(12)
C28 C29 1.397(12)
C29 C30 1.360(13)
C30 C31 1.419(14)
C31 C32 1.370(13)
C31 C33 1.437(13)
C33 C34 1.208(13)
C35 C36 1.3900
C35 C40 1.3900
C36 C37 1.3900
C37 C38 1.3900
C38 C39 1.3900
C39 C40 1.3900
C45 C46 1.5915
C47 C48 1.4558
C49 C50 1.4815
C1A C2A 1.4154
C3A C4A 1.5536
C5A C6A 1.6038
C7C C8C 1.6479
C35A C36A 1.3900
C35A C40A 1.3900
C36A C37A 1.3900
C37A C38A 1.3900
C38A C39A 1.3900
C39A C40A 1.3900
C41A C42A 1.5924
C43A C44A 1.4830
C51A C52A 1.2739
C1B C2B 1.7093
C3B C4B 1.4870
C5B C6B 1.7113
C7A C8A 1.5528
C43B C44B 1.6012
C51B C52B 1.4767
C12A C11A 1.6103
C12B C11B 1.6329
C42B C41B 1.5487
O1 C53 1.379(18)

loop_
_geom_hbond_atom_site_label_D
_geom_hbond_atom_site_label_H
_geom_hbond_atom_site_label_A
_geom_hbond_distance_DH
_geom_hbond_distance_HA
_geom_hbond_distance_DA
_geom_hbond_angle_DHA
N H1 O1 0.88 2.02 2.871(11) 161.7
